data_7021623
loop_
_publ_author_name
'Neto, Brenno A. D.'
'Viana, Barbara F. L.'
'Rodrigues, Thyago S.'
'Lalli, Priscila M.'
'Eberlin, Marcos N.'
'da Silva, Wender A.'
'de Oliveira, Heibbe C. B.'
'Gatto, Claudia C.'

_publ_section_title
;
 Condensed, solution and gas phase behaviour of mono- and dinuclear
 2,6-diacetylpyridine (dap) hydrazone copper complexes probed by X-ray,
 mass spectrometry and theoretical calculations.
;
_journal_issue 32
_journal_name_full 'Dalton transactions (Cambridge, England : 2003)'
_journal_page_first 11497
_journal_page_last 11506
_journal_paper_doi 10.1039/c3dt50594d
_journal_volume 42
_journal_year 2013
_chemical_formula_moiety 'C52 H52 Cu2 N12 O6'
_chemical_formula_sum 'C52 H52 Cu2 N12 O6'
_chemical_formula_weight 1068.14
_space_group_IT_number 14
_symmetry_cell_setting monoclinic
_symmetry_space_group_name_Hall '-P 2ybc'
_symmetry_space_group_name_H-M 'P 1 21/c 1'
_atom_sites_solution_hydrogens geom
_atom_sites_solution_primary direct
_atom_sites_solution_secondary difmap
_audit_conform_dict_location ftp://ftp.iucr.org/pub/cif_core.dic
_audit_conform_dict_name cif_core.dic
_audit_conform_dict_version 2.4
_audit_creation_date 2013-05-06T20:48:17-00:00
_audit_creation_method 'WinGX routine CIF_UPDATE'
_cell_angle_alpha 90
_cell_angle_beta 90.342(3)
_cell_angle_gamma 90
_cell_formula_units_Z 4
_cell_length_a 17.6856(8)
_cell_length_b 19.6466(12)
_cell_length_c 14.5514(7)
_cell_measurement_reflns_used 4187
_cell_measurement_temperature 296(2)
_cell_measurement_theta_max 26.48
_cell_measurement_theta_min 1.55
_cell_volume 5056.0(5)
_computing_cell_refinement 'APEX2 v2011.2-3 (Bruker AXS, 2009)'
_computing_data_collection 'SAINT V7.68A (Bruker AXS, 2009)'
_computing_data_reduction 'SAINT/SADABS (Bruker AXS, 2009)'
_computing_molecular_graphics 'Ortep-3 for Windows (Farrugia, 1997)'
_computing_publication_material 'Pov-Ray for windows Vesion 3.6.2., 2009'
_computing_structure_refinement 'SHELXL-97 (Sheldrick, 2008)'
_computing_structure_solution 'SHELXS-97 (Sheldrick, 2008)'
_diffrn_ambient_temperature 296(2)
_diffrn_measured_fraction_theta_full 0.98
_diffrn_measured_fraction_theta_max 0.98
_diffrn_measurement_device_type 'BrukerSMART APEX-II CCD'
_diffrn_measurement_method '\f and \w scans'
_diffrn_radiation_monochromator graphite
_diffrn_radiation_type MoK\a
_diffrn_radiation_wavelength 0.71073
_diffrn_reflns_av_R_equivalents 0.0432
_diffrn_reflns_av_unetI/netI 0.0683
_diffrn_reflns_limit_h_max 22
_diffrn_reflns_limit_h_min -22
_diffrn_reflns_limit_k_max 17
_diffrn_reflns_limit_k_min -24
_diffrn_reflns_limit_l_max 17
_diffrn_reflns_limit_l_min -18
_diffrn_reflns_number 24130
_diffrn_reflns_theta_full 26.48
_diffrn_reflns_theta_max 26.48
_diffrn_reflns_theta_min 1.55
_exptl_absorpt_coefficient_mu 0.904
_exptl_absorpt_correction_T_max 0.8794
_exptl_absorpt_correction_T_min 0.6363
_exptl_absorpt_correction_type multi-scan
_exptl_absorpt_process_details 'SADABS V2008/1 (Bruker AXS)'
_exptl_crystal_colour brown
_exptl_crystal_density_diffrn 1.403
_exptl_crystal_density_method 'not measured'
_exptl_crystal_description block
_exptl_crystal_F_000 2216
_exptl_crystal_size_max 0.55
_exptl_crystal_size_mid 0.16
_exptl_crystal_size_min 0.15
_refine_diff_density_max 0.469
_refine_diff_density_min -0.35
_refine_diff_density_rms 0.069
_refine_ls_extinction_method none
_refine_ls_goodness_of_fit_ref 1.008
_refine_ls_hydrogen_treatment constr
_refine_ls_matrix_type full
_refine_ls_number_parameters 657
_refine_ls_number_reflns 10241
_refine_ls_number_restraints 0
_refine_ls_restrained_S_all 1.008
_refine_ls_R_factor_all 0.0919
_refine_ls_R_factor_gt 0.0477
_refine_ls_shift/su_max 0.001
_refine_ls_shift/su_mean 0
_refine_ls_structure_factor_coef Fsqd
_refine_ls_weighting_details 'calc w=1/[\s^2^(Fo^2^)+(0.0633P)^2^+0.0000P] where P=(Fo^2^+2Fc^2^)/3'
_refine_ls_weighting_scheme calc
_refine_ls_wR_factor_gt 0.1118
_refine_ls_wR_factor_ref 0.1319
_reflns_number_gt 6487
_reflns_number_total 10241
_reflns_threshold_expression >2sigma(I)
_cod_data_source_file c3dt50594d.txt
_cod_data_source_block ccg_bf9_0ma
_cod_original_sg_symbol_H-M P2(1)/c
_cod_database_code 7021623

loop_
_symmetry_equiv_pos_as_xyz
'x, y, z'
'-x, y+1/2, -z+1/2'
'-x, -y, -z'
'x, -y-1/2, z-1/2'

loop_
_atom_site_label
_atom_site_type_symbol
_atom_site_fract_x
_atom_site_fract_y
_atom_site_fract_z
_atom_site_U_iso_or_equiv
_atom_site_adp_type
_atom_site_occupancy
_atom_site_symmetry_multiplicity
_atom_site_calc_flag
_atom_site_refinement_flags
Cu1 Cu 0.29621(2) 0.533763(19) 0.10575(3) 0.03767(13) Uani 1 1 d .
Cu2 Cu 0.20140(2) 0.54891(2) -0.08459(3) 0.03856(13) Uani 1 1 d .
N6 N 0.14636(14) 0.54175(13) 0.04853(17) 0.0367(6) Uani 1 1 d .
N10 N 0.19023(16) 0.41499(14) -0.1554(2) 0.0482(7) Uani 1 1 d .
N9 N 0.16530(15) 0.45693(13) -0.08609(19) 0.0424(7) Uani 1 1 d .
O4 O 0.25637(13) 0.51276(11) -0.19151(15) 0.0451(6) Uani 1 1 d .
C40 C 0.23824(19) 0.45040(17) -0.2064(2) 0.0417(8) Uani 1 1 d .
C27 C 0.0706(2) 0.5865(2) 0.1677(2) 0.0530(9) Uani 1 1 d .
H27 H 0.0596 0.6223 0.2072 0.064 Uiso 1 1 calc R
C31 C 0.12082(19) 0.43457(17) -0.0235(2) 0.0443(8) Uani 1 1 d .
C24 C 0.10174(18) 0.48613(17) 0.0465(2) 0.0400(8) Uani 1 1 d .
C25 C 0.04142(19) 0.4782(2) 0.1060(2) 0.0519(9) Uani 1 1 d .
H25 H 0.0124 0.4388 0.1052 0.062 Uiso 1 1 calc R
C28 C 0.13235(17) 0.59032(17) 0.1107(2) 0.0395(8) Uani 1 1 d .
C26 C 0.0256(2) 0.5300(2) 0.1660(3) 0.0603(11) Uani 1 1 d .
H26 H -0.0154 0.5267 0.2053 0.072 Uiso 1 1 calc R
C32 C 0.0914(2) 0.36393(18) -0.0196(3) 0.0697(12) Uani 1 1 d .
H32A H 0.0912 0.3447 -0.0803 0.105 Uiso 1 1 calc R
H32B H 0.0408 0.3644 0.0039 0.105 Uiso 1 1 calc R
H32C H 0.1231 0.3371 0.02 0.105 Uiso 1 1 calc R
N1 N 0.35129(14) 0.53611(13) -0.02668(17) 0.0360(6) Uani 1 1 d .
N2 N 0.32190(15) 0.43949(13) 0.08859(19) 0.0415(7) Uani 1 1 d .
N3 N 0.29044(16) 0.39254(13) 0.1469(2) 0.0470(7) Uani 1 1 d .
O1 O 0.23528(12) 0.49048(11) 0.20353(14) 0.0424(5) Uani 1 1 d .
C10 C 0.24529(18) 0.42611(17) 0.2046(2) 0.0407(8) Uani 1 1 d .
C5 C 0.38998(18) 0.47710(17) -0.0357(2) 0.0403(8) Uani 1 1 d .
C1 C 0.37128(17) 0.58971(16) -0.0790(2) 0.0386(8) Uani 1 1 d .
C6 C 0.36452(19) 0.42066(17) 0.0221(2) 0.0428(8) Uani 1 1 d .
C3 C 0.4721(2) 0.5269(2) -0.1452(2) 0.0574(10) Uani 1 1 d .
H3 H 0.5134 0.5241 -0.1844 0.069 Uiso 1 1 calc R
C11 C 0.20456(19) 0.38461(17) 0.2743(2) 0.0417(8) Uani 1 1 d .
C4 C 0.45015(19) 0.47071(19) -0.0952(2) 0.0488(9) Uani 1 1 d .
H4 H 0.4753 0.4294 -0.1013 0.059 Uiso 1 1 calc R
C2 C 0.43330(19) 0.5866(2) -0.1371(2) 0.0505(9) Uani 1 1 d .
H2 H 0.4482 0.6248 -0.1702 0.061 Uiso 1 1 calc R
C8 C 0.32209(17) 0.64987(16) -0.0819(2) 0.0367(7) Uani 1 1 d .
C29 C 0.18825(17) 0.64512(16) 0.1230(2) 0.0374(7) Uani 1 1 d .
N7 N 0.25832(14) 0.62707(12) 0.12111(16) 0.0352(6) Uani 1 1 d .
N4 N 0.24968(14) 0.63869(13) -0.08353(17) 0.0370(6) Uani 1 1 d .
N8 N 0.31158(14) 0.67714(13) 0.13805(18) 0.0385(6) Uani 1 1 d .
N5 N 0.20320(14) 0.69481(13) -0.09099(18) 0.0408(7) Uani 1 1 d .
C33 C 0.37822(17) 0.64912(16) 0.1569(2) 0.0351(7) Uani 1 1 d .
O3 O 0.39299(12) 0.58604(11) 0.16006(15) 0.0425(5) Uani 1 1 d .
O2 O 0.11054(12) 0.61502(11) -0.12339(16) 0.0492(6) Uani 1 1 d .
C46 C 0.3324(2) 0.44506(19) -0.3312(3) 0.0564(10) Uani 1 1 d .
H46 H 0.3548 0.4842 -0.3075 0.068 Uiso 1 1 calc R
C41 C 0.27125(19) 0.41621(17) -0.2872(2) 0.0429(8) Uani 1 1 d .
C42 C 0.2404(2) 0.3567(2) -0.3222(3) 0.0573(10) Uani 1 1 d .
H42 H 0.2004 0.3359 -0.2921 0.069 Uiso 1 1 calc R
C48 C 0.3058(3) 0.5972(2) 0.3665(3) 0.0761(13) Uani 1 1 d .
H48A H 0.3203 0.6386 0.3363 0.114 Uiso 1 1 calc R
H48B H 0.2742 0.6077 0.4179 0.114 Uiso 1 1 calc R
H48C H 0.2785 0.5688 0.3241 0.114 Uiso 1 1 calc R
C30 C 0.1640(2) 0.71586(17) 0.1456(3) 0.0569(10) Uani 1 1 d .
H30A H 0.1763 0.7257 0.2085 0.085 Uiso 1 1 calc R
H30B H 0.1104 0.72 0.1365 0.085 Uiso 1 1 calc R
H30C H 0.1896 0.7474 0.1062 0.085 Uiso 1 1 calc R
C34 C 0.43969(17) 0.69872(17) 0.1782(2) 0.0386(8) Uani 1 1 d .
C35 C 0.50182(19) 0.67850(19) 0.2292(2) 0.0511(9) Uani 1 1 d .
H35 H 0.5049 0.6341 0.2512 0.061 Uiso 1 1 calc R
C43 C 0.2687(3) 0.3283(2) -0.4010(3) 0.0770(13) Uani 1 1 d .
H43 H 0.2471 0.2887 -0.4245 0.092 Uiso 1 1 calc R
C39 C 0.4362(2) 0.76594(18) 0.1481(2) 0.0495(9) Uani 1 1 d .
H39 H 0.3941 0.781 0.1153 0.059 Uiso 1 1 calc R
C38 C 0.4947(2) 0.8105(2) 0.1667(3) 0.0605(10) Uani 1 1 d .
H38 H 0.4926 0.8548 0.1444 0.073 Uiso 1 1 calc R
C37 C 0.5559(2) 0.7899(2) 0.2176(3) 0.0646(11) Uani 1 1 d .
H37 H 0.5946 0.8203 0.2315 0.078 Uiso 1 1 calc R
C23 C 0.01049(19) 0.72093(19) -0.1681(2) 0.0525(9) Uani 1 1 d .
H23 H 0.0009 0.6784 -0.1935 0.063 Uiso 1 1 calc R
C19 C 0.0903(2) 0.79627(19) -0.0848(2) 0.0556(10) Uani 1 1 d .
H19 H 0.1354 0.8051 -0.0538 0.067 Uiso 1 1 calc R
C18 C 0.07783(18) 0.73234(17) -0.1211(2) 0.0410(8) Uani 1 1 d .
C16 C 0.2242(2) 0.31800(17) 0.2923(2) 0.0516(9) Uani 1 1 d .
H16 H 0.2633 0.2977 0.2598 0.062 Uiso 1 1 calc R
C12 C 0.1461(2) 0.41368(19) 0.3216(3) 0.0573(10) Uani 1 1 d .
H12 H 0.1325 0.4586 0.3099 0.069 Uiso 1 1 calc R
C14 C 0.1284(3) 0.3110(2) 0.4054(3) 0.0685(12) Uani 1 1 d .
H14 H 0.1033 0.2866 0.4506 0.082 Uiso 1 1 calc R
C15 C 0.1862(2) 0.2814(2) 0.3580(3) 0.0631(11) Uani 1 1 d .
H15 H 0.1997 0.2365 0.3701 0.076 Uiso 1 1 calc R
C13 C 0.1074(3) 0.3767(2) 0.3862(3) 0.0728(12) Uani 1 1 d .
H13 H 0.067 0.3963 0.417 0.087 Uiso 1 1 calc R
C36 C 0.5594(2) 0.7241(2) 0.2476(3) 0.0671(12) Uani 1 1 d .
H36 H 0.6014 0.7097 0.2811 0.08 Uiso 1 1 calc R
C20 C 0.0371(2) 0.8473(2) -0.0936(3) 0.0642(11) Uani 1 1 d .
H20 H 0.0465 0.89 -0.0686 0.077 Uiso 1 1 calc R
C22 C -0.0421(2) 0.7721(2) -0.1774(3) 0.0659(11) Uani 1 1 d .
H22 H -0.0867 0.764 -0.2099 0.079 Uiso 1 1 calc R
C21 C -0.0296(2) 0.8351(2) -0.1391(3) 0.0654(11) Uani 1 1 d .
H21 H -0.0659 0.8691 -0.1441 0.078 Uiso 1 1 calc R
C44 C 0.3284(3) 0.3575(3) -0.4452(3) 0.0794(14) Uani 1 1 d .
H44 H 0.3474 0.338 -0.4985 0.095 Uiso 1 1 calc R
C45 C 0.3602(3) 0.4159(2) -0.4105(3) 0.0758(13) Uani 1 1 d .
H45 H 0.4008 0.4359 -0.4405 0.091 Uiso 1 1 calc R
C7 C 0.3862(3) 0.34814(19) 0.0047(3) 0.0741(13) Uani 1 1 d .
H7A H 0.3673 0.32 0.0532 0.111 Uiso 1 1 calc R
H7B H 0.4403 0.3445 0.0025 0.111 Uiso 1 1 calc R
H7C H 0.365 0.3335 -0.0529 0.111 Uiso 1 1 calc R
C49 C 0.4200(3) 0.5942(2) 0.4675(3) 0.0972(17) Uani 1 1 d .
H49A H 0.4534 0.5611 0.4942 0.146 Uiso 1 1 calc R
H49B H 0.3886 0.6133 0.5144 0.146 Uiso 1 1 calc R
H49C H 0.4492 0.6297 0.4395 0.146 Uiso 1 1 calc R
N11 N 0.3728(2) 0.56174(17) 0.3983(2) 0.0615(9) Uani 1 1 d .
C47 C 0.3955(3) 0.5050(2) 0.3590(3) 0.0792(14) Uani 1 1 d .
H47 H 0.3637 0.4859 0.3149 0.095 Uiso 1 1 calc R
C51 C 0.2222(4) 0.6046(3) 0.6251(4) 0.121(2) Uani 1 1 d .
H51C H 0.2113 0.6297 0.6799 0.181 Uiso 1 1 calc R
H51B H 0.2285 0.6355 0.5747 0.181 Uiso 1 1 calc R
H51A H 0.268 0.579 0.6339 0.181 Uiso 1 1 calc R
C50 C 0.1023(6) 0.5524(4) 0.6541(5) 0.149(3) Uani 1 1 d .
H50 H 0.0963 0.5801 0.7053 0.178 Uiso 1 1 calc R
C52 C 0.1700(4) 0.5130(3) 0.5282(4) 0.135(2) Uani 1 1 d .
H52B H 0.1277 0.4825 0.5245 0.203 Uiso 1 1 calc R
H52A H 0.2157 0.4873 0.5362 0.203 Uiso 1 1 calc R
H52C H 0.1729 0.539 0.4725 0.203 Uiso 1 1 calc R
O5 O 0.4548(2) 0.47503(18) 0.3753(2) 0.1063(12) Uani 1 1 d .
C17 C 0.13311(18) 0.67556(17) -0.1114(2) 0.0397(8) Uani 1 1 d .
N12 N 0.1604(3) 0.5583(2) 0.6051(3) 0.0955(15) Uani 1 1 d .
O6 O 0.0507(4) 0.5074(3) 0.6332(4) 0.188(3) Uani 1 1 d .
C9 C 0.3546(2) 0.71963(17) -0.0914(3) 0.0568(10) Uani 1 1 d .
H9A H 0.352 0.7336 -0.1545 0.085 Uiso 1 1 calc R
H9B H 0.4065 0.7193 -0.0714 0.085 Uiso 1 1 calc R
H9C H 0.3264 0.7509 -0.0543 0.085 Uiso 1 1 calc R

loop_
_atom_site_aniso_label
_atom_site_aniso_U_11
_atom_site_aniso_U_22
_atom_site_aniso_U_33
_atom_site_aniso_U_23
_atom_site_aniso_U_13
_atom_site_aniso_U_12
Cu1 0.0321(2) 0.0340(2) 0.0469(2) 0.00114(17) 0.00517(18) 0.00053(18)
Cu2 0.0316(2) 0.0353(2) 0.0489(2) 0.00056(18) 0.00388(18) -0.00578(18)
N6 0.0270(14) 0.0403(16) 0.0429(15) 0.0060(12) 0.0065(12) -0.0019(12)
N10 0.0465(18) 0.0402(17) 0.0581(19) -0.0085(14) 0.0107(15) -0.0089(14)
N9 0.0346(15) 0.0403(16) 0.0524(17) -0.0016(13) 0.0050(13) -0.0024(13)
O4 0.0472(14) 0.0409(13) 0.0473(13) -0.0020(11) 0.0062(11) -0.0103(11)
C40 0.0372(19) 0.042(2) 0.0453(19) -0.0001(16) -0.0022(15) -0.0038(16)
C27 0.038(2) 0.064(3) 0.057(2) -0.0103(19) 0.0148(18) 0.0023(19)
C31 0.038(2) 0.0392(19) 0.056(2) 0.0068(16) 0.0075(17) -0.0058(16)
C24 0.0308(18) 0.0431(19) 0.0463(19) 0.0076(15) 0.0033(15) -0.0018(15)
C25 0.038(2) 0.060(2) 0.059(2) 0.012(2) 0.0062(18) -0.0086(18)
C28 0.0266(17) 0.046(2) 0.0458(19) -0.0016(16) 0.0036(15) 0.0025(15)
C26 0.034(2) 0.084(3) 0.063(2) 0.004(2) 0.0205(18) -0.007(2)
C32 0.078(3) 0.042(2) 0.089(3) -0.001(2) 0.026(2) -0.015(2)
N1 0.0298(14) 0.0395(15) 0.0388(14) -0.0004(12) 0.0042(11) -0.0002(12)
N2 0.0401(16) 0.0375(16) 0.0471(17) 0.0009(13) 0.0051(14) -0.0017(13)
N3 0.0505(18) 0.0342(15) 0.0566(18) 0.0067(14) 0.0101(15) -0.0010(14)
O1 0.0470(14) 0.0317(12) 0.0484(13) 0.0037(10) 0.0084(11) 0.0001(11)
C10 0.0379(19) 0.0377(19) 0.047(2) 0.0024(15) -0.0031(16) 0.0022(16)
C5 0.0357(19) 0.047(2) 0.0382(18) -0.0049(15) 0.0013(15) 0.0046(16)
C1 0.0300(17) 0.046(2) 0.0399(18) 0.0025(15) 0.0026(14) -0.0066(15)
C6 0.045(2) 0.0373(19) 0.047(2) -0.0055(16) 0.0087(17) 0.0018(16)
C3 0.035(2) 0.083(3) 0.054(2) -0.001(2) 0.0146(18) 0.003(2)
C11 0.045(2) 0.0395(19) 0.0408(19) 0.0019(15) -0.0014(16) -0.0078(16)
C4 0.037(2) 0.058(2) 0.052(2) -0.0017(18) 0.0074(17) 0.0064(18)
C2 0.0345(19) 0.064(2) 0.053(2) 0.0113(19) 0.0108(17) -0.0063(18)
C8 0.0326(18) 0.0399(18) 0.0376(17) 0.0035(14) 0.0059(14) -0.0071(15)
C29 0.0316(18) 0.0391(18) 0.0415(18) -0.0006(14) 0.0063(14) 0.0034(15)
N7 0.0330(15) 0.0346(15) 0.0380(14) 0.0052(11) 0.0027(12) -0.0028(12)
N4 0.0311(14) 0.0388(15) 0.0410(15) 0.0034(12) 0.0025(12) -0.0021(12)
N8 0.0299(14) 0.0331(15) 0.0524(16) -0.0026(12) 0.0030(12) -0.0024(12)
N5 0.0320(15) 0.0345(15) 0.0560(17) 0.0031(13) 0.0008(13) 0.0003(13)
C33 0.0328(18) 0.0395(19) 0.0330(17) -0.0033(14) 0.0046(14) -0.0031(15)
O3 0.0333(12) 0.0383(13) 0.0559(14) -0.0035(11) 0.0006(11) 0.0044(10)
O2 0.0330(13) 0.0406(14) 0.0739(16) 0.0040(12) -0.0063(12) -0.0073(11)
C46 0.053(2) 0.057(2) 0.060(2) 0.0017(19) 0.0119(19) 0.004(2)
C41 0.040(2) 0.045(2) 0.0439(19) -0.0025(16) -0.0017(16) 0.0004(16)
C42 0.047(2) 0.065(3) 0.060(2) -0.013(2) -0.0056(19) -0.003(2)
C48 0.082(3) 0.085(3) 0.062(3) -0.012(2) -0.003(2) 0.010(3)
C30 0.045(2) 0.050(2) 0.076(3) -0.0079(19) 0.0053(19) 0.0094(18)
C34 0.0321(17) 0.047(2) 0.0370(17) -0.0038(15) 0.0045(14) -0.0034(15)
C35 0.044(2) 0.050(2) 0.059(2) -0.0047(18) -0.0067(18) 0.0026(18)
C43 0.076(3) 0.089(3) 0.065(3) -0.029(3) -0.013(2) 0.005(3)
C39 0.048(2) 0.047(2) 0.052(2) -0.0004(17) -0.0084(17) -0.0092(18)
C38 0.065(3) 0.050(2) 0.067(2) -0.0004(19) 0.001(2) -0.017(2)
C37 0.047(2) 0.068(3) 0.079(3) -0.014(2) -0.004(2) -0.021(2)
C23 0.037(2) 0.056(2) 0.064(2) 0.0051(19) -0.0017(18) 0.0003(18)
C19 0.049(2) 0.055(2) 0.062(2) -0.0014(19) -0.0049(19) 0.0050(19)
C18 0.0345(18) 0.046(2) 0.0423(19) 0.0088(16) 0.0069(15) -0.0020(16)
C16 0.051(2) 0.043(2) 0.061(2) 0.0079(18) 0.0072(19) 0.0018(18)
C12 0.068(3) 0.044(2) 0.059(2) 0.0084(18) 0.018(2) 0.004(2)
C14 0.094(3) 0.056(3) 0.056(2) 0.008(2) 0.020(2) -0.015(2)
C15 0.082(3) 0.045(2) 0.062(2) 0.015(2) 0.005(2) -0.004(2)
C13 0.081(3) 0.064(3) 0.073(3) 0.008(2) 0.034(2) 0.000(2)
C36 0.042(2) 0.076(3) 0.084(3) -0.012(2) -0.019(2) -0.003(2)
C20 0.066(3) 0.051(2) 0.075(3) -0.005(2) 0.002(2) 0.009(2)
C22 0.038(2) 0.079(3) 0.081(3) 0.008(2) -0.004(2) 0.012(2)
C21 0.050(2) 0.070(3) 0.076(3) 0.013(2) 0.014(2) 0.022(2)
C44 0.098(4) 0.090(4) 0.050(3) -0.015(2) 0.005(3) 0.023(3)
C45 0.072(3) 0.084(3) 0.071(3) 0.004(3) 0.022(2) 0.014(3)
C7 0.091(3) 0.049(2) 0.082(3) -0.005(2) 0.028(3) 0.012(2)
C49 0.093(4) 0.094(4) 0.105(4) -0.032(3) -0.023(3) 0.001(3)
N11 0.072(2) 0.061(2) 0.0512(19) -0.0085(16) -0.0028(17) 0.0052(19)
C47 0.110(4) 0.071(3) 0.056(3) -0.007(2) -0.008(3) 0.017(3)
C51 0.182(7) 0.063(3) 0.118(5) 0.006(3) -0.024(5) 0.004(4)
C50 0.197(10) 0.159(8) 0.090(5) 0.000(5) 0.021(6) 0.014(7)
C52 0.192(7) 0.111(5) 0.104(5) -0.021(4) 0.015(5) 0.020(5)
O5 0.129(3) 0.099(3) 0.091(2) -0.015(2) -0.013(2) 0.046(2)
C17 0.0348(18) 0.043(2) 0.0411(18) 0.0068(15) 0.0040(15) -0.0016(16)
N12 0.136(4) 0.095(3) 0.056(2) 0.014(2) 0.022(3) 0.023(3)
O6 0.192(7) 0.173(6) 0.198(6) 0.043(5) 0.042(5) -0.006(5)
C9 0.043(2) 0.046(2) 0.082(3) 0.0104(19) 0.0059(19) -0.0162(18)

loop_
_atom_type_symbol
_atom_type_description
_atom_type_scat_dispersion_real
_atom_type_scat_dispersion_imag
_atom_type_scat_source
C C 0.0033 0.0016 'International Tables Vol C Tables 4.2.6.8 and 6.1.1.4'
H H 0 0 'International Tables Vol C Tables 4.2.6.8 and 6.1.1.4'
N N 0.0061 0.0033 'International Tables Vol C Tables 4.2.6.8 and 6.1.1.4'
O O 0.0106 0.006 'International Tables Vol C Tables 4.2.6.8 and 6.1.1.4'
Cu Cu 0.3201 1.2651 'International Tables Vol C Tables 4.2.6.8 and 6.1.1.4'

loop_
_geom_angle_atom_site_label_1
_geom_angle_atom_site_label_2
_geom_angle_atom_site_label_3
_geom_angle
N2 Cu1 N7 173.69(11)
N2 Cu1 O1 79.04(10)
N7 Cu1 O1 97.55(9)
N2 Cu1 O3 108.70(10)
N7 Cu1 O3 77.47(9)
O1 Cu1 O3 112.17(9)
N2 Cu1 N1 78.29(11)
N7 Cu1 N1 103.71(10)
O1 Cu1 N1 153.86(9)
O3 Cu1 N1 87.45(9)
N9 Cu2 N4 173.62(11)
N9 Cu2 O4 79.47(11)
N4 Cu2 O4 96.52(10)
N9 Cu2 O2 108.65(10)
N4 Cu2 O2 77.42(9)
O4 Cu2 O2 112.55(9)
N9 Cu2 N6 78.38(11)
N4 Cu2 N6 104.37(10)
O4 Cu2 N6 154.65(10)
O2 Cu2 N6 86.27(9)
C28 N6 C24 118.8(3)
C28 N6 Cu2 129.8(2)
C24 N6 Cu2 107.3(2)
C40 N10 N9 107.7(3)
C31 N9 N10 121.0(3)
C31 N9 Cu2 121.3(2)
N10 N9 Cu2 117.7(2)
C40 O4 Cu2 110.6(2)
O4 C40 N10 124.5(3)
O4 C40 C41 117.9(3)
N10 C40 C41 117.6(3)
C26 C27 C28 119.8(3)
C26 C27 H27 120.1
C28 C27 H27 120.1
N9 C31 C24 113.4(3)
N9 C31 C32 124.3(3)
C24 C31 C32 122.3(3)
N6 C24 C25 122.0(3)
N6 C24 C31 115.8(3)
C25 C24 C31 122.2(3)
C26 C25 C24 118.3(3)
C26 C25 H25 120.8
C24 C25 H25 120.8
N6 C28 C27 121.2(3)
N6 C28 C29 118.5(3)
C27 C28 C29 120.1(3)
C27 C26 C25 119.6(3)
C27 C26 H26 120.2
C25 C26 H26 120.2
C31 C32 H32A 109.5
C31 C32 H32B 109.5
H32A C32 H32B 109.5
C31 C32 H32C 109.5
H32A C32 H32C 109.5
H32B C32 H32C 109.5
C1 N1 C5 118.7(3)
C1 N1 Cu1 129.8(2)
C5 N1 Cu1 107.4(2)
C6 N2 N3 120.9(3)
C6 N2 Cu1 121.0(2)
N3 N2 Cu1 118.0(2)
C10 N3 N2 107.6(3)
C10 O1 Cu1 111.0(2)
O1 C10 N3 124.4(3)
O1 C10 C11 118.8(3)
N3 C10 C11 116.8(3)
N1 C5 C4 122.0(3)
N1 C5 C6 115.9(3)
C4 C5 C6 122.1(3)
N1 C1 C2 121.3(3)
N1 C1 C8 119.2(3)
C2 C1 C8 119.2(3)
N2 C6 C5 113.5(3)
N2 C6 C7 123.6(3)
C5 C6 C7 122.9(3)
C2 C3 C4 119.9(3)
C2 C3 H3 120.1
C4 C3 H3 120.1
C12 C11 C16 119.4(3)
C12 C11 C10 118.9(3)
C16 C11 C10 121.8(3)
C3 C4 C5 118.6(3)
C3 C4 H4 120.7
C5 C4 H4 120.7
C3 C2 C1 119.3(3)
C3 C2 H2 120.3
C1 C2 H2 120.3
N4 C8 C1 116.6(3)
N4 C8 C9 122.3(3)
C1 C8 C9 120.9(3)
N7 C29 C28 116.2(3)
N7 C29 C30 122.6(3)
C28 C29 C30 121.0(3)
C29 N7 N8 117.0(3)
C29 N7 Cu1 126.0(2)
N8 N7 Cu1 116.83(19)
C8 N4 N5 117.0(3)
C8 N4 Cu2 125.6(2)
N5 N4 Cu2 117.35(18)
C33 N8 N7 110.2(2)
C17 N5 N4 110.2(3)
O3 C33 N8 126.5(3)
O3 C33 C34 118.8(3)
N8 C33 C34 114.7(3)
C33 O3 Cu1 106.93(18)
C17 O2 Cu2 107.35(19)
C45 C46 C41 120.0(4)
C45 C46 H46 120
C41 C46 H46 120
C46 C41 C42 118.9(3)
C46 C41 C40 119.8(3)
C42 C41 C40 121.3(3)
C43 C42 C41 120.4(4)
C43 C42 H42 119.8
C41 C42 H42 119.8
N11 C48 H48A 109.5
N11 C48 H48B 109.5
H48A C48 H48B 109.5
N11 C48 H48C 109.5
H48A C48 H48C 109.5
H48B C48 H48C 109.5
C29 C30 H30A 109.5
C29 C30 H30B 109.5
H30A C30 H30B 109.5
C29 C30 H30C 109.5
H30A C30 H30C 109.5
H30B C30 H30C 109.5
C35 C34 C39 118.4(3)
C35 C34 C33 120.0(3)
C39 C34 C33 121.6(3)
C36 C35 C34 120.1(4)
C36 C35 H35 120
C34 C35 H35 120
C44 C43 C42 120.5(4)
C44 C43 H43 119.7
C42 C43 H43 119.7
C38 C39 C34 120.5(3)
C38 C39 H39 119.7
C34 C39 H39 119.7
C37 C38 C39 120.5(4)
C37 C38 H38 119.8
C39 C38 H38 119.8
C36 C37 C38 119.2(4)
C36 C37 H37 120.4
C38 C37 H37 120.4
C22 C23 C18 120.6(4)
C22 C23 H23 119.7
C18 C23 H23 119.7
C18 C19 C20 121.2(4)
C18 C19 H19 119.4
C20 C19 H19 119.4
C19 C18 C23 118.1(3)
C19 C18 C17 122.8(3)
C23 C18 C17 119.1(3)
C15 C16 C11 120.3(4)
C15 C16 H16 119.8
C11 C16 H16 119.8
C11 C12 C13 120.3(4)
C11 C12 H12 119.9
C13 C12 H12 119.9
C15 C14 C13 120.0(4)
C15 C14 H14 120
C13 C14 H14 120
C14 C15 C16 119.8(4)
C14 C15 H15 120.1
C16 C15 H15 120.1
C14 C13 C12 120.1(4)
C14 C13 H13 119.9
C12 C13 H13 119.9
C37 C36 C35 121.3(4)
C37 C36 H36 119.3
C35 C36 H36 119.3
C21 C20 C19 120.1(4)
C21 C20 H20 119.9
C19 C20 H20 119.9
C21 C22 C23 120.7(4)
C21 C22 H22 119.7
C23 C22 H22 119.7
C20 C21 C22 119.4(4)
C20 C21 H21 120.3
C22 C21 H21 120.3
C43 C44 C45 119.6(4)
C43 C44 H44 120.2
C45 C44 H44 120.2
C44 C45 C46 120.5(4)
C44 C45 H45 119.8
C46 C45 H45 119.8
C6 C7 H7A 109.5
C6 C7 H7B 109.5
H7A C7 H7B 109.5
C6 C7 H7C 109.5
H7A C7 H7C 109.5
H7B C7 H7C 109.5
N11 C49 H49A 109.5
N11 C49 H49B 109.5
H49A C49 H49B 109.5
N11 C49 H49C 109.5
H49A C49 H49C 109.5
H49B C49 H49C 109.5
C47 N11 C48 121.3(4)
C47 N11 C49 119.9(4)
C48 N11 C49 118.4(3)
O5 C47 N11 125.8(5)
O5 C47 H47 117.1
N11 C47 H47 117.1
N12 C51 H51C 109.5
N12 C51 H51B 109.5
H51C C51 H51B 109.5
N12 C51 H51A 109.5
H51C C51 H51A 109.5
H51B C51 H51A 109.5
N12 C50 O6 120.2(8)
N12 C50 H50 119.9
O6 C50 H50 119.9
N12 C52 H52B 109.5
N12 C52 H52A 109.5
H52B C52 H52A 109.5
N12 C52 H52C 109.5
H52B C52 H52C 109.5
H52A C52 H52C 109.5
O2 C17 N5 126.3(3)
O2 C17 C18 119.0(3)
N5 C17 C18 114.8(3)
C50 N12 C52 118.9(7)
C50 N12 C51 124.2(6)
C52 N12 C51 116.8(5)
C8 C9 H9A 109.5
C8 C9 H9B 109.5
H9A C9 H9B 109.5
C8 C9 H9C 109.5
H9A C9 H9C 109.5
H9B C9 H9C 109.5

loop_
_geom_bond_atom_site_label_1
_geom_bond_atom_site_label_2
_geom_bond_distance
Cu1 N2 1.924(3)
Cu1 N7 1.965(3)
Cu1 O1 1.982(2)
Cu1 O3 2.143(2)
Cu1 N1 2.165(3)
Cu2 N9 1.917(3)
Cu2 N4 1.960(3)
Cu2 O4 1.972(2)
Cu2 O2 2.139(2)
Cu2 N6 2.178(3)
N6 C28 1.339(4)
N6 C24 1.348(4)
N10 C40 1.327(4)
N10 N9 1.377(4)
N9 C31 1.284(4)
O4 C40 1.284(4)
C40 C41 1.478(5)
C27 C26 1.365(5)
C27 C28 1.378(4)
C27 H27 0.93
C31 C24 1.477(5)
C31 C32 1.483(5)
C24 C25 1.386(4)
C25 C26 1.371(5)
C25 H25 0.93
C28 C29 1.472(4)
C26 H26 0.93
C32 H32A 0.96
C32 H32B 0.96
C32 H32C 0.96
N1 C1 1.348(4)
N1 C5 1.353(4)
N2 C6 1.285(4)
N2 N3 1.373(4)
N3 C10 1.336(4)
O1 C10 1.277(4)
C10 C11 1.491(4)
C5 C4 1.382(4)
C5 C6 1.464(5)
C1 C2 1.390(4)
C1 C8 1.468(4)
C6 C7 1.497(5)
C3 C2 1.365(5)
C3 C4 1.380(5)
C3 H3 0.93
C11 C12 1.370(5)
C11 C16 1.378(4)
C4 H4 0.93
C2 H2 0.93
C8 N4 1.299(4)
C8 C9 1.493(4)
C29 N7 1.289(4)
C29 C30 1.492(4)
N7 N8 1.383(3)
N4 N5 1.379(3)
N8 C33 1.328(4)
N5 C17 1.328(4)
C33 O3 1.267(4)
C33 C34 1.491(4)
O2 C17 1.266(4)
C46 C45 1.381(5)
C46 C41 1.382(5)
C46 H46 0.93
C41 C42 1.385(5)
C42 C43 1.373(5)
C42 H42 0.93
C48 N11 1.449(5)
C48 H48A 0.96
C48 H48B 0.96
C48 H48C 0.96
C30 H30A 0.96
C30 H30B 0.96
C30 H30C 0.96
C34 C35 1.381(4)
C34 C39 1.392(4)
C35 C36 1.380(5)
C35 H35 0.93
C43 C44 1.366(6)
C43 H43 0.93
C39 C38 1.381(5)
C39 H39 0.93
C38 C37 1.368(5)
C38 H38 0.93
C37 C36 1.366(5)
C37 H37 0.93
C23 C22 1.377(5)
C23 C18 1.388(5)
C23 H23 0.93
C19 C18 1.380(5)
C19 C20 1.381(5)
C19 H19 0.93
C18 C17 1.490(4)
C16 C15 1.375(5)
C16 H16 0.93
C12 C13 1.373(5)
C12 H12 0.93
C14 C15 1.367(5)
C14 C13 1.371(5)
C14 H14 0.93
C15 H15 0.93
C13 H13 0.93
C36 H36 0.93
C20 C21 1.369(5)
C20 H20 0.93
C22 C21 1.374(6)
C22 H22 0.93
C21 H21 0.93
C44 C45 1.372(6)
C44 H44 0.93
C45 H45 0.93
C7 H7A 0.96
C7 H7B 0.96
C7 H7C 0.96
C49 N11 1.450(5)
C49 H49A 0.96
C49 H49B 0.96
C49 H49C 0.96
N11 C47 1.317(5)
C47 O5 1.225(5)
C47 H47 0.93
C51 N12 1.450(7)
C51 H51C 0.96
C51 H51B 0.96
C51 H51A 0.96
C50 N12 1.258(9)
C50 O6 1.305(9)
C50 H50 0.93
C52 N12 1.441(6)
C52 H52B 0.96
C52 H52A 0.96
C52 H52C 0.96
C9 H9A 0.96
C9 H9B 0.96
C9 H9C 0.96

loop_
_geom_torsion_atom_site_label_1
_geom_torsion_atom_site_label_2
_geom_torsion_atom_site_label_3
_geom_torsion_atom_site_label_4
_geom_torsion
N9 Cu2 N6 C28 -172.4(3)
N4 Cu2 N6 C28 13.5(3)
O4 Cu2 N6 C28 158.1(2)
O2 Cu2 N6 C28 -62.4(3)
N9 Cu2 N6 C24 -15.9(2)
N4 Cu2 N6 C24 170.03(19)
O4 Cu2 N6 C24 -45.4(3)
O2 Cu2 N6 C24 94.0(2)
C40 N10 N9 C31 -176.5(3)
C40 N10 N9 Cu2 1.9(3)
N4 Cu2 N9 C31 125.0(10)
O4 Cu2 N9 C31 176.4(3)
O2 Cu2 N9 C31 -73.2(3)
N6 Cu2 N9 C31 8.8(3)
N4 Cu2 N9 N10 -53.4(11)
O4 Cu2 N9 N10 -2.0(2)
O2 Cu2 N9 N10 108.4(2)
N6 Cu2 N9 N10 -169.6(2)
N9 Cu2 O4 C40 1.7(2)
N4 Cu2 O4 C40 176.7(2)
O2 Cu2 O4 C40 -104.3(2)
N6 Cu2 O4 C40 31.1(3)
Cu2 O4 C40 N10 -1.3(4)
Cu2 O4 C40 C41 176.9(2)
N9 N10 C40 O4 -0.3(4)
N9 N10 C40 C41 -178.5(3)
N10 N9 C31 C24 178.4(3)
Cu2 N9 C31 C24 0.1(4)
N10 N9 C31 C32 -0.9(5)
Cu2 N9 C31 C32 -179.3(3)
C28 N6 C24 C25 0.8(4)
Cu2 N6 C24 C25 -158.7(3)
C28 N6 C24 C31 -179.7(3)
Cu2 N6 C24 C31 20.8(3)
N9 C31 C24 N6 -15.6(4)
C32 C31 C24 N6 163.7(3)
N9 C31 C24 C25 163.9(3)
C32 C31 C24 C25 -16.8(5)
N6 C24 C25 C26 2.4(5)
C31 C24 C25 C26 -177.0(3)
C24 N6 C28 C27 -4.5(5)
Cu2 N6 C28 C27 149.8(3)
C24 N6 C28 C29 169.9(3)
Cu2 N6 C28 C29 -35.8(4)
C26 C27 C28 N6 4.8(5)
C26 C27 C28 C29 -169.5(3)
C28 C27 C26 C25 -1.5(6)
C24 C25 C26 C27 -2.0(6)
N2 Cu1 N1 C1 -172.6(3)
N7 Cu1 N1 C1 13.5(3)
O1 Cu1 N1 C1 157.0(2)
O3 Cu1 N1 C1 -62.9(3)
N2 Cu1 N1 C5 -16.30(19)
N7 Cu1 N1 C5 169.83(19)
O1 Cu1 N1 C5 -46.7(3)
O3 Cu1 N1 C5 93.4(2)
N7 Cu1 N2 C6 118.1(10)
O1 Cu1 N2 C6 175.8(3)
O3 Cu1 N2 C6 -74.3(3)
N1 Cu1 N2 C6 8.9(2)
N7 Cu1 N2 N3 -58.8(11)
O1 Cu1 N2 N3 -1.1(2)
O3 Cu1 N2 N3 108.8(2)
N1 Cu1 N2 N3 -168.0(2)
C6 N2 N3 C10 -175.8(3)
Cu1 N2 N3 C10 1.1(3)
N2 Cu1 O1 C10 0.8(2)
N7 Cu1 O1 C10 175.4(2)
O3 Cu1 O1 C10 -105.1(2)
N1 Cu1 O1 C10 31.1(3)
Cu1 O1 C10 N3 -0.5(4)
Cu1 O1 C10 C11 179.4(2)
N2 N3 C10 O1 -0.4(4)
N2 N3 C10 C11 179.7(3)
C1 N1 C5 C4 1.5(4)
Cu1 N1 C5 C4 -158.0(3)
C1 N1 C5 C6 -179.0(3)
Cu1 N1 C5 C6 21.6(3)
C5 N1 C1 C2 -4.0(4)
Cu1 N1 C1 C2 150.0(3)
C5 N1 C1 C8 169.5(3)
Cu1 N1 C1 C8 -36.4(4)
N3 N2 C6 C5 177.1(3)
Cu1 N2 C6 C5 0.3(4)
N3 N2 C6 C7 -2.8(5)
Cu1 N2 C6 C7 -179.6(3)
N1 C5 C6 N2 -16.2(4)
C4 C5 C6 N2 163.3(3)
N1 C5 C6 C7 163.7(3)
C4 C5 C6 C7 -16.8(5)
O1 C10 C11 C12 13.9(5)
N3 C10 C11 C12 -166.2(3)
O1 C10 C11 C16 -166.2(3)
N3 C10 C11 C16 13.7(5)
C2 C3 C4 C5 -1.8(5)
N1 C5 C4 C3 1.4(5)
C6 C5 C4 C3 -178.1(3)
C4 C3 C2 C1 -0.7(5)
N1 C1 C2 C3 3.7(5)
C8 C1 C2 C3 -169.8(3)
N1 C1 C8 N4 -39.5(4)
C2 C1 C8 N4 134.2(3)
N1 C1 C8 C9 146.0(3)
C2 C1 C8 C9 -40.3(4)
N6 C28 C29 N7 -40.2(4)
C27 C28 C29 N7 134.3(3)
N6 C28 C29 C30 145.6(3)
C27 C28 C29 C30 -39.9(5)
C28 C29 N7 N8 -176.2(3)
C30 C29 N7 N8 -2.1(4)
C28 C29 N7 Cu1 -1.2(4)
C30 C29 N7 Cu1 172.8(2)
N2 Cu1 N7 C29 5.5(11)
O1 Cu1 N7 C29 -51.3(3)
O3 Cu1 N7 C29 -162.5(3)
N1 Cu1 N7 C29 113.4(3)
N2 Cu1 N7 N8 -18E1(4)
O1 Cu1 N7 N8 123.7(2)
O3 Cu1 N7 N8 12.55(19)
N1 Cu1 N7 N8 -71.6(2)
C1 C8 N4 N5 -176.8(3)
C9 C8 N4 N5 -2.4(4)
C1 C8 N4 Cu2 -1.1(4)
C9 C8 N4 Cu2 173.3(2)
N9 Cu2 N4 C8 -2.8(12)
O4 Cu2 N4 C8 -53.5(3)
O2 Cu2 N4 C8 -165.2(3)
N6 Cu2 N4 C8 112.1(3)
N9 Cu2 N4 N5 172.8(9)
O4 Cu2 N4 N5 122.2(2)
O2 Cu2 N4 N5 10.5(2)
N6 Cu2 N4 N5 -72.3(2)
C29 N7 N8 C33 164.3(3)
Cu1 N7 N8 C33 -11.2(3)
C8 N4 N5 C17 166.8(3)
Cu2 N4 N5 C17 -9.3(3)
N7 N8 C33 O3 -0.4(4)
N7 N8 C33 C34 -178.8(2)
N8 C33 O3 Cu1 10.1(4)
C34 C33 O3 Cu1 -171.5(2)
N2 Cu1 O3 C33 169.9(2)
N7 Cu1 O3 C33 -11.44(19)
O1 Cu1 O3 C33 -104.6(2)
N1 Cu1 O3 C33 93.2(2)
N9 Cu2 O2 C17 172.4(2)
N4 Cu2 O2 C17 -9.6(2)
O4 Cu2 O2 C17 -101.5(2)
N6 Cu2 O2 C17 96.0(2)
C45 C46 C41 C42 2.1(5)
C45 C46 C41 C40 -175.6(3)
O4 C40 C41 C46 15.0(5)
N10 C40 C41 C46 -166.8(3)
O4 C40 C41 C42 -162.7(3)
N10 C40 C41 C42 15.6(5)
C46 C41 C42 C43 -2.1(5)
C40 C41 C42 C43 175.5(3)
O3 C33 C34 C35 -21.6(4)
N8 C33 C34 C35 156.9(3)
O3 C33 C34 C39 158.7(3)
N8 C33 C34 C39 -22.8(4)
C39 C34 C35 C36 -1.4(5)
C33 C34 C35 C36 178.9(3)
C41 C42 C43 C44 1.1(6)
C35 C34 C39 C38 2.0(5)
C33 C34 C39 C38 -178.3(3)
C34 C39 C38 C37 -2.2(6)
C39 C38 C37 C36 1.9(6)
C20 C19 C18 C23 0.9(5)
C20 C19 C18 C17 -178.7(3)
C22 C23 C18 C19 -0.3(5)
C22 C23 C18 C17 179.3(3)
C12 C11 C16 C15 -0.9(5)
C10 C11 C16 C15 179.1(3)
C16 C11 C12 C13 0.0(6)
C10 C11 C12 C13 179.9(3)
C13 C14 C15 C16 1.3(7)
C11 C16 C15 C14 0.3(6)
C15 C14 C13 C12 -2.2(7)
C11 C12 C13 C14 1.6(6)
C38 C37 C36 C35 -1.3(6)
C34 C35 C36 C37 1.1(6)
C18 C19 C20 C21 -0.1(6)
C18 C23 C22 C21 -1.1(6)
C19 C20 C21 C22 -1.3(6)
C23 C22 C21 C20 1.9(6)
C42 C43 C44 C45 -0.1(7)
C43 C44 C45 C46 0.1(7)
C41 C46 C45 C44 -1.1(6)
C48 N11 C47 O5 172.8(5)
C49 N11 C47 O5 0.2(8)
Cu2 O2 C17 N5 8.6(4)
Cu2 O2 C17 C18 -171.9(2)
N4 N5 C17 O2 -0.5(5)
N4 N5 C17 C18 180.0(2)
C19 C18 C17 O2 160.9(3)
C23 C18 C17 O2 -18.7(5)
C19 C18 C17 N5 -19.6(5)
C23 C18 C17 N5 160.8(3)
O6 C50 N12 C52 -2.5(11)
O6 C50 N12 C51 -177.1(7)
